data_7050721
loop_
_publ_author_name
'Xie, Yongshu'
'Liu, Qingliang'
'Jiang, Hui'
'Du, Chenxia'
'Xu, Xiaolong'
'Yu, Minggao'
'Zhu, Yu'

_publ_section_title
;
 An unusual alternating ferro- and antiferromagnetic 1D hydrogen-bonded
 &#x00B5;2-1,3-azide-bridged copper(II) complex: a dominant
 ferromagnetic couplingElectronic supplementary information (ESI)
 available: EPR spectra of 1 (Fig. S1) and fit of \cMT data with the
 binuclear model (Fig. S2). See
 http://www.rsc.org/suppdata/nj/b1/b108511p/
;
_journal_issue 1
_journal_name_full 'New Journal of Chemistry'
_journal_page_first 176
_journal_paper_doi 10.1039/b108511p
_journal_volume 26
_journal_year 2002
_chemical_formula_sum 'C16 H20 Cu N8'
_chemical_formula_weight 417.84
_space_group_IT_number 2
_symmetry_space_group_name_Hall '-P 1'
_symmetry_space_group_name_H-M 'P -1'
_atom_sites_solution_hydrogens geom
_atom_sites_solution_primary direct
_atom_sites_solution_secondary difmap
_audit_creation_method SHELXL-97
_cell_angle_alpha 93.23(3)
_cell_angle_beta 109.13(3)
_cell_angle_gamma 97.09(3)
_cell_formula_units_Z 2
_cell_length_a 8.1175(16)
_cell_length_b 9.4246(19)
_cell_length_c 12.362(3)
_cell_measurement_temperature 293(2)
_cell_volume 881.9(4)
_computing_cell_refinement Raxis
_computing_data_collection Raxis
_computing_data_reduction raxis
_computing_structure_refinement 'SHELXL-97 (Sheldrick, 1997)'
_computing_structure_solution 'SHELXS-97 (Sheldrick, 1990)'
_diffrn_ambient_temperature 293(2)
_diffrn_measured_fraction_theta_full 0.778
_diffrn_measured_fraction_theta_max 0.778
_diffrn_measurement_device_type 'Rigaku Raxis-IV'
_diffrn_measurement_method 'Oscillation frames'
_diffrn_radiation_monochromator graphite
_diffrn_radiation_source 'fine-focus sealed tube'
_diffrn_radiation_type MoK\a
_diffrn_radiation_wavelength 0.71073
_diffrn_reflns_av_R_equivalents 0.0000
_diffrn_reflns_av_sigmaI/netI 0.0708
_diffrn_reflns_limit_h_max 10
_diffrn_reflns_limit_h_min -10
_diffrn_reflns_limit_k_max 0
_diffrn_reflns_limit_k_min -12
_diffrn_reflns_limit_l_max 16
_diffrn_reflns_limit_l_min -15
_diffrn_reflns_number 3169
_diffrn_reflns_theta_full 27.57
_diffrn_reflns_theta_max 27.57
_diffrn_reflns_theta_min 1.75
_exptl_absorpt_coefficient_mu 1.263
_exptl_crystal_density_diffrn 1.573
_exptl_crystal_density_method 'not measured'
_exptl_crystal_F_000 414
_refine_diff_density_max 0.652
_refine_diff_density_min -0.568
_refine_diff_density_rms 0.079
_refine_ls_extinction_coef 0.000(2)
_refine_ls_extinction_expression Fc^*^=kFc[1+0.001xFc^2^\l^3^/sin(2\q)]^-1/4^
_refine_ls_extinction_method SHELXL
_refine_ls_goodness_of_fit_ref 1.058
_refine_ls_hydrogen_treatment mixed
_refine_ls_matrix_type full
_refine_ls_number_parameters 235
_refine_ls_number_reflns 3169
_refine_ls_number_restraints 0
_refine_ls_restrained_S_all 1.058
_refine_ls_R_factor_all 0.0822
_refine_ls_R_factor_gt 0.0557
_refine_ls_shift/su_max 0.613
_refine_ls_shift/su_mean 0.003
_refine_ls_structure_factor_coef Fsqd
_refine_ls_weighting_details 'calc w=1/[\s^2^(Fo^2^)+(0.0742P)^2^+0.0000P] where P=(Fo^2^+2Fc^2^)/3'
_refine_ls_weighting_scheme calc
_refine_ls_wR_factor_gt 0.1252
_refine_ls_wR_factor_ref 0.1403
_reflns_number_gt 2404
_reflns_number_total 3169
_reflns_threshold_expression >2sigma(I)
_cod_data_source_file b108511p.txt
_cod_data_source_block p-1
_cod_depositor_comments
;
The following automatic conversions were performed:
'_atom_site_symetry_multiplicity' tag replaced with
'_atom_site_symmetry_multiplicity'.

Automatic conversion script
Id: cif_correct_tags 1440 2010-10-19 06:21:57Z saulius 
;
_cod_original_cell_volume 881.9(3)
_cod_database_code 7050721

loop_
_symmetry_equiv_pos_as_xyz
'x, y, z'
'-x, -y, -z'

loop_
_atom_site_label
_atom_site_type_symbol
_atom_site_fract_x
_atom_site_fract_y
_atom_site_fract_z
_atom_site_U_iso_or_equiv
_atom_site_adp_type
_atom_site_occupancy
_atom_site_symmetry_multiplicity
_atom_site_calc_flag
_atom_site_refinement_flags
_atom_site_disorder_assembly
_atom_site_disorder_group
Cu1 Cu 0.66882(7) 0.54608(6) 0.93418(5) 0.0407(2) Uani 1 1 d . . .
N1 N 0.5255(5) 0.6344(4) 0.7928(3) 0.0427(9) Uani 1 1 d . . .
N2 N 0.6756(5) 0.7383(4) 1.0200(3) 0.0428(9) Uani 1 1 d . . .
N3 N 0.5792(5) 0.3528(4) 0.8514(4) 0.0540(11) Uani 1 1 d . . .
N4 N 0.6562(5) 0.2519(5) 0.8646(4) 0.0495(10) Uani 1 1 d . . .
N5 N 0.7222(7) 0.1504(5) 0.8741(5) 0.0757(15) Uani 1 1 d . . .
N6 N 0.7914(5) 0.4726(4) 1.0884(4) 0.0518(11) Uani 1 1 d . . .
N7 N 0.9319(5) 0.4364(4) 1.0958(3) 0.0465(9) Uani 1 1 d . . .
N8 N 1.0678(5) 0.4003(5) 1.1093(4) 0.0593(12) Uani 1 1 d . . .
C1 C 0.5536(7) 0.5878(6) 0.6837(4) 0.0566(13) Uani 1 1 d . . .
H1A H 0.6747 0.6229 0.6912 0.068 Uiso 1 1 calc R . .
H1B H 0.5390 0.4837 0.6747 0.068 Uiso 1 1 calc R . .
C2 C 0.4364(7) 0.6357(6) 0.5774(4) 0.0529(13) Uani 1 1 d . . .
C3 C 0.2691(8) 0.5580(6) 0.5194(5) 0.0656(15) Uani 1 1 d . . .
H3A H 0.2305 0.4769 0.5491 0.079 Uiso 1 1 calc R . .
C4 C 0.1603(8) 0.5996(9) 0.4188(6) 0.081(2) Uani 1 1 d . . .
H4A H 0.0493 0.5471 0.3808 0.097 Uiso 1 1 calc R . .
C5 C 0.2177(10) 0.7195(10) 0.3752(6) 0.087(2) Uani 1 1 d . . .
H5A H 0.1453 0.7478 0.3071 0.104 Uiso 1 1 calc R . .
C6 C 0.3815(11) 0.7979(8) 0.4314(6) 0.084(2) Uani 1 1 d . . .
H6A H 0.4196 0.8790 0.4015 0.101 Uiso 1 1 calc R . .
C7 C 0.4879(8) 0.7561(7) 0.5311(5) 0.0639(15) Uani 1 1 d . . .
H7A H 0.5981 0.8103 0.5689 0.077 Uiso 1 1 calc R . .
C8 C 0.8502(6) 0.8191(6) 1.0810(5) 0.0527(13) Uani 1 1 d . . .
H8A H 0.8907 0.8707 1.0264 0.063 Uiso 1 1 calc R . .
H8B H 0.9311 0.7518 1.1109 0.063 Uiso 1 1 calc R . .
C9 C 0.8581(6) 0.9261(5) 1.1798(4) 0.0461(11) Uani 1 1 d . . .
C10 C 0.8103(6) 0.8808(6) 1.2704(5) 0.0564(13) Uani 1 1 d . . .
H10A H 0.7707 0.7839 1.2703 0.068 Uiso 1 1 calc R . .
C11 C 0.8204(7) 0.9770(8) 1.3616(5) 0.0703(17) Uani 1 1 d . . .
H11A H 0.7833 0.9453 1.4209 0.084 Uiso 1 1 calc R . .
C12 C 0.8848(8) 1.1190(7) 1.3648(5) 0.0656(15) Uani 1 1 d . . .
H12A H 0.8967 1.1836 1.4276 0.079 Uiso 1 1 calc R . .
C13 C 0.9310(8) 1.1638(6) 1.2750(5) 0.0699(16) Uani 1 1 d . . .
H13A H 0.9725 1.2604 1.2755 0.084 Uiso 1 1 calc R . .
C14 C 0.9172(7) 1.0683(6) 1.1830(5) 0.0575(13) Uani 1 1 d . . .
H14A H 0.9488 1.1014 1.1220 0.069 Uiso 1 1 calc R . .
C15 C 0.5620(6) 0.7926(5) 0.8215(4) 0.0488(12) Uani 1 1 d . . .
H15A H 0.4745 0.8379 0.7664 0.059 Uiso 1 1 calc R . .
H15B H 0.6775 0.8299 0.8192 0.059 Uiso 1 1 calc R . .
C16 C 0.5552(6) 0.8238(5) 0.9401(4) 0.0472(11) Uani 1 1 d . . .
H16A H 0.5920 0.9256 0.9653 0.057 Uiso 1 1 calc R . .
H16B H 0.4356 0.7980 0.9398 0.057 Uiso 1 1 calc R . .
H2B H 0.618(5) 0.710(4) 1.065(4) 0.032(11) Uiso 1 1 d . . .
H1B' H 0.423(6) 0.608(5) 0.786(4) 0.051(16) Uiso 1 1 d . . .

loop_
_atom_site_aniso_label
_atom_site_aniso_U_11
_atom_site_aniso_U_22
_atom_site_aniso_U_33
_atom_site_aniso_U_23
_atom_site_aniso_U_13
_atom_site_aniso_U_12
Cu1 0.0486(3) 0.0381(3) 0.0387(3) 0.0039(2) 0.0169(2) 0.0132(2)
N1 0.042(2) 0.048(2) 0.038(2) 0.0009(18) 0.0117(17) 0.0152(17)
N2 0.051(2) 0.041(2) 0.038(2) 0.0000(18) 0.0174(18) 0.0078(17)
N3 0.062(3) 0.043(2) 0.059(3) 0.002(2) 0.024(2) 0.010(2)
N4 0.063(2) 0.046(3) 0.048(3) 0.005(2) 0.031(2) 0.008(2)
N5 0.090(3) 0.051(3) 0.100(4) 0.010(3) 0.043(3) 0.027(3)
N6 0.048(2) 0.055(3) 0.061(3) 0.016(2) 0.0230(19) 0.0193(19)
N7 0.058(3) 0.041(2) 0.041(2) 0.0096(18) 0.0170(18) 0.0063(18)
N8 0.055(2) 0.074(3) 0.060(3) 0.025(2) 0.025(2) 0.026(2)
C1 0.069(3) 0.066(3) 0.041(3) 0.001(3) 0.020(2) 0.031(3)
C2 0.063(3) 0.059(3) 0.040(3) 0.000(2) 0.015(2) 0.027(2)
C3 0.082(4) 0.063(4) 0.055(4) -0.012(3) 0.028(3) 0.017(3)
C4 0.056(3) 0.125(6) 0.054(4) -0.024(4) 0.009(3) 0.029(4)
C5 0.097(5) 0.133(7) 0.042(4) 0.008(4) 0.018(3) 0.071(5)
C6 0.125(6) 0.089(5) 0.063(4) 0.027(4) 0.049(4) 0.048(4)
C7 0.072(3) 0.069(4) 0.051(3) 0.004(3) 0.020(3) 0.019(3)
C8 0.041(2) 0.058(3) 0.058(3) -0.005(3) 0.017(2) 0.007(2)
C9 0.043(2) 0.057(3) 0.037(3) -0.003(2) 0.011(2) 0.014(2)
C10 0.052(3) 0.060(3) 0.050(3) 0.005(3) 0.010(2) 0.002(2)
C11 0.066(3) 0.108(5) 0.039(3) 0.007(3) 0.022(3) 0.009(3)
C12 0.074(3) 0.071(4) 0.048(3) -0.011(3) 0.014(3) 0.023(3)
C13 0.083(4) 0.055(4) 0.064(4) -0.004(3) 0.017(3) 0.004(3)
C14 0.064(3) 0.060(4) 0.049(3) -0.002(3) 0.024(2) 0.001(2)
C15 0.057(3) 0.044(3) 0.045(3) 0.002(2) 0.013(2) 0.015(2)
C16 0.058(3) 0.038(3) 0.050(3) 0.004(2) 0.021(2) 0.016(2)

loop_
_atom_type_symbol
_atom_type_description
_atom_type_scat_dispersion_real
_atom_type_scat_dispersion_imag
_atom_type_scat_source
C C 0.0033 0.0016 'International Tables Vol C Tables 4.2.6.8 and 6.1.1.4'
H H 0.0000 0.0000 'International Tables Vol C Tables 4.2.6.8 and 6.1.1.4'
N N 0.0061 0.0033 'International Tables Vol C Tables 4.2.6.8 and 6.1.1.4'
Cu Cu 0.3201 1.2651 'International Tables Vol C Tables 4.2.6.8 and 6.1.1.4'

loop_
_geom_angle_atom_site_label_1
_geom_angle_atom_site_label_2
_geom_angle_atom_site_label_3
_geom_angle
_geom_angle_site_symmetry_1
_geom_angle_site_symmetry_3
_geom_angle_publ_flag
N3 Cu1 N2 160.37(17) . . ?
N3 Cu1 N1 90.12(18) . . ?
N2 Cu1 N1 84.34(16) . . ?
N3 Cu1 N6 94.37(18) . . ?
N2 Cu1 N6 89.02(17) . . ?
N1 Cu1 N6 171.40(15) . . ?
N3 Cu1 N8 100.34(18) . 2_767 ?
N2 Cu1 N8 98.68(17) . 2_767 ?
N1 Cu1 N8 92.14(16) . 2_767 ?
N6 Cu1 N8 94.27(16) . 2_767 ?
C15 N1 C1 113.0(4) . . ?
C15 N1 Cu1 107.2(3) . . ?
C1 N1 Cu1 114.8(3) . . ?
C8 N2 C16 113.1(4) . . ?
C8 N2 Cu1 116.2(3) . . ?
C16 N2 Cu1 108.9(3) . . ?
N4 N3 Cu1 126.0(4) . . ?
N5 N4 N3 176.4(6) . . ?
N7 N6 Cu1 113.5(3) . . ?
N8 N7 N6 176.2(5) . . ?
N7 N8 Cu1 142.6(4) . 2_767 ?
C2 C1 N1 116.1(4) . . ?
C7 C2 C3 117.7(5) . . ?
C7 C2 C1 121.8(5) . . ?
C3 C2 C1 120.5(5) . . ?
C4 C3 C2 121.0(6) . . ?
C5 C4 C3 119.3(6) . . ?
C4 C5 C6 120.5(6) . . ?
C7 C6 C5 119.7(7) . . ?
C6 C7 C2 121.7(6) . . ?
N2 C8 C9 114.5(4) . . ?
C14 C9 C10 118.1(5) . . ?
C14 C9 C8 121.2(5) . . ?
C10 C9 C8 120.6(5) . . ?
C9 C10 C11 120.9(5) . . ?
C12 C11 C10 120.1(5) . . ?
C13 C12 C11 118.8(5) . . ?
C12 C13 C14 120.9(6) . . ?
C9 C14 C13 121.1(5) . . ?
N1 C15 C16 107.7(4) . . ?
N2 C16 C15 108.6(4) . . ?

loop_
_geom_bond_atom_site_label_1
_geom_bond_atom_site_label_2
_geom_bond_distance
_geom_bond_site_symmetry_2
_geom_bond_publ_flag
Cu1 N3 1.967(4) . ?
Cu1 N2 2.032(4) . ?
Cu1 N1 2.043(4) . ?
Cu1 N6 2.044(4) . ?
Cu1 N8 2.373(4) 2_767 ?
N1 C15 1.483(6) . ?
N1 C1 1.492(6) . ?
N2 C8 1.458(6) . ?
N2 C16 1.494(6) . ?
N3 N4 1.191(6) . ?
N4 N5 1.146(6) . ?
N6 N7 1.206(5) . ?
N7 N8 1.158(5) . ?
N8 Cu1 2.373(4) 2_767 ?
C1 C2 1.479(7) . ?
C2 C7 1.379(8) . ?
C2 C3 1.397(7) . ?
C3 C4 1.379(9) . ?
C4 C5 1.374(11) . ?
C5 C6 1.375(10) . ?
C6 C7 1.365(9) . ?
C8 C9 1.519(7) . ?
C9 C14 1.361(7) . ?
C9 C10 1.372(7) . ?
C10 C11 1.381(8) . ?
C11 C12 1.368(8) . ?
C12 C13 1.357(9) . ?
C13 C14 1.376(8) . ?
C15 C16 1.499(7) . ?
